data_4069722
loop_
_publ_author_name
'Ferreira, Andr\'e P.'
'da Silva, Jo\~ao L. Ferreira'
'Duarte, M. Teresa'
'da Piedade, M. F\'atima Minas'
'Robalo, M. Paula'
'Harjivan, Shrika G.'
'Marzano, Cristina'
'Gandin, Valentina'
'Marques, M. Matilde'

_publ_section_title
;
 Synthesis and Characterization of New Organometallic Benzo[b]thiophene
 Derivatives with Potential Antitumor Properties
;
_journal_issue 18
_journal_name_full Organometallics
_journal_page_first 5412
_journal_paper_doi 10.1021/om9003835
_journal_volume 28
_journal_year 2009
_chemical_formula_moiety 'C31 H29 Fe N O3 S'
_chemical_formula_sum 'C31 H29 Fe N O3 S'
_chemical_formula_weight 551.46
_chemical_name_systematic
;
[3-ferrocenyl-6-methoxybenzo[b]thiophen-2-yl]-[4-(morpholin-4-yl)methylphenyl]methanone
;
_space_group_IT_number 2
_symmetry_cell_setting triclinic
_symmetry_space_group_name_Hall '-P 1'
_symmetry_space_group_name_H-M 'P -1'
_atom_sites_solution_hydrogens geom
_atom_sites_solution_primary direct
_atom_sites_solution_secondary difmap
_audit_creation_method SHELXL-97
_cell_angle_alpha 101.149(3)
_cell_angle_beta 98.582(3)
_cell_angle_gamma 117.438(3)
_cell_formula_units_Z 2
_cell_length_a 10.348(6)
_cell_length_b 10.592(6)
_cell_length_c 13.869(8)
_cell_measurement_temperature 150(2)
_cell_measurement_theta_max 27.52
_cell_measurement_theta_min 2.73
_cell_volume 1273.1(13)
_computing_structure_refinement 'SHELXL-97 (Sheldrick, 1997)'
_diffrn_ambient_temperature 293(2)
_diffrn_measured_fraction_theta_full 0.981
_diffrn_measured_fraction_theta_max 0.981
_diffrn_radiation_monochromator graphite
_diffrn_radiation_source 'fine-focus sealed tube'
_diffrn_radiation_type MoK\a
_diffrn_radiation_wavelength 0.71069
_diffrn_reflns_av_R_equivalents 0.0330
_diffrn_reflns_av_sigmaI/netI 0.0237
_diffrn_reflns_limit_h_max 13
_diffrn_reflns_limit_h_min -13
_diffrn_reflns_limit_k_max 13
_diffrn_reflns_limit_k_min -13
_diffrn_reflns_limit_l_max 17
_diffrn_reflns_limit_l_min -17
_diffrn_reflns_number 26735
_diffrn_reflns_theta_full 27.52
_diffrn_reflns_theta_max 27.52
_diffrn_reflns_theta_min 2.73
_exptl_absorpt_coefficient_mu 0.709
_exptl_absorpt_correction_T_max 0.9587
_exptl_absorpt_correction_T_min 0.8712
_exptl_absorpt_correction_type multi-scan
_exptl_absorpt_process_details SADABS
_exptl_crystal_colour red
_exptl_crystal_density_diffrn 1.439
_exptl_crystal_density_method 'not measured'
_exptl_crystal_description prism
_exptl_crystal_F_000 576
_exptl_crystal_size_max 0.20
_exptl_crystal_size_mid 0.10
_exptl_crystal_size_min 0.06
_refine_diff_density_max 0.439
_refine_diff_density_min -0.214
_refine_diff_density_rms 0.054
_refine_ls_extinction_method none
_refine_ls_goodness_of_fit_ref 1.059
_refine_ls_hydrogen_treatment mixed
_refine_ls_matrix_type full
_refine_ls_number_parameters 334
_refine_ls_number_reflns 5756
_refine_ls_number_restraints 0
_refine_ls_restrained_S_all 1.059
_refine_ls_R_factor_all 0.0324
_refine_ls_R_factor_gt 0.0273
_refine_ls_shift/su_max 0.001
_refine_ls_shift/su_mean 0.000
_refine_ls_structure_factor_coef Fsqd
_refine_ls_weighting_details 'calc w=1/[\s^2^(Fo^2^)+(0.0390P)^2^+0.3963P] where P=(Fo^2^+2Fc^2^)/3'
_refine_ls_weighting_scheme calc
_refine_ls_wR_factor_gt 0.0704
_refine_ls_wR_factor_ref 0.0727
_reflns_number_gt 5102
_reflns_number_total 5756
_reflns_threshold_expression >2sigma(I)
_cod_data_source_file om9003835_si_002.cif
_cod_data_source_block compound12
_cod_depositor_comments
;
The following automatic conversions were performed:

'_symmetry_cell_setting' value 'Triclinic' changed to 'triclinic'
according to /home/saulius/struct/CIF-dictionaries/cif_core.dic
dictionary named 'cif_core.dic' version 2.4.2 from 2011-04-26.

Automatic conversion script
Id: cif_fix_values 1715 2011-07-08 13:25:40Z adriana 
;
_cod_original_sg_symbol_H-M P-1
_cod_database_code 4069722

loop_
_symmetry_equiv_pos_as_xyz
'x, y, z'
'-x, -y, -z'

loop_
_atom_site_label
_atom_site_type_symbol
_atom_site_fract_x
_atom_site_fract_y
_atom_site_fract_z
_atom_site_U_iso_or_equiv
_atom_site_adp_type
_atom_site_occupancy
_atom_site_symmetry_multiplicity
_atom_site_calc_flag
_atom_site_refinement_flags
Fe1 Fe -0.74567(2) -0.292052(19) 0.877151(14) 0.01521(6) Uani 1 1 d .
S1 S -0.80342(4) -0.72985(4) 0.53593(2) 0.01813(8) Uani 1 1 d .
O2 O -1.37746(11) -0.89739(11) 0.45225(8) 0.0239(2) Uani 1 1 d .
O3 O 0.34224(13) 0.33111(11) 0.99470(8) 0.0306(2) Uani 1 1 d .
O1 O -0.49594(12) -0.61453(12) 0.64464(10) 0.0334(3) Uani 1 1 d .
N1 N 0.11833(13) 0.11929(12) 0.80969(9) 0.0186(2) Uani 1 1 d .
C11 C -0.76540(14) -0.48896(14) 0.66060(10) 0.0153(2) Uani 1 1 d .
C12 C -0.68627(15) -0.55442(14) 0.62503(10) 0.0161(2) Uani 1 1 d .
C28 C 0.07963(16) 0.14737(15) 0.90566(10) 0.0215(3) Uani 1 1 d .
H28A H -0.0061 0.0569 0.9077 0.026 Uiso 1 1 calc R
H28B H 0.0511 0.2232 0.9099 0.026 Uiso 1 1 calc R
C14 C -0.92693(14) -0.58209(14) 0.61111(10) 0.0159(2) Uani 1 1 d .
C30 C 0.25225(16) 0.25578(15) 0.80985(11) 0.0230(3) Uani 1 1 d .
H30A H 0.2275 0.3339 0.8109 0.028 Uiso 1 1 calc R
H30B H 0.2819 0.2370 0.7479 0.028 Uiso 1 1 calc R
C3 C -0.74373(17) -0.27369(16) 1.02717(11) 0.0247(3) Uani 1 1 d .
H3 H -0.6603 -0.2119 1.0835 0.030 Uiso 1 1 calc R
C13 C -0.96318(15) -0.71698(14) 0.54152(10) 0.0162(2) Uani 1 1 d .
C20 C -0.52426(15) -0.51363(15) 0.64860(10) 0.0190(3) Uani 1 1 d .
C25 C -0.29091(16) -0.10534(15) 0.66473(10) 0.0194(3) Uani 1 1 d .
H25 H -0.3041 -0.0300 0.6486 0.023 Uiso 1 1 calc R
C24 C -0.14499(15) -0.07514(15) 0.70848(10) 0.0182(3) Uani 1 1 d .
C23 C -0.12633(15) -0.18858(15) 0.73282(10) 0.0199(3) Uani 1 1 d .
H23 H -0.0301 -0.1703 0.7620 0.024 Uiso 1 1 calc R
C21 C -0.39760(15) -0.35831(14) 0.67017(10) 0.0165(3) Uani 1 1 d .
C26 C -0.41639(15) -0.24553(15) 0.64495(10) 0.0179(3) Uani 1 1 d .
H26 H -0.5125 -0.2641 0.6150 0.021 Uiso 1 1 calc R
C22 C -0.25131(15) -0.32844(15) 0.71347(10) 0.0189(3) Uani 1 1 d .
H22 H -0.2380 -0.4038 0.7294 0.023 Uiso 1 1 calc R
C6 C -0.69597(14) -0.34651(14) 0.74136(10) 0.0157(2) Uani 1 1 d .
C16 C -1.22753(15) -0.80063(15) 0.50084(10) 0.0186(3) Uani 1 1 d .
C15 C -1.11143(15) -0.82713(15) 0.48655(10) 0.0186(3) Uani 1 1 d .
H15 H -1.1316 -0.9156 0.4417 0.022 Uiso 1 1 calc R
C4 C -0.84640(18) -0.23560(17) 0.97980(12) 0.0270(3) Uani 1 1 d .
H4 H -0.8414 -0.1441 0.9996 0.032 Uiso 1 1 calc R
C18 C -1.04887(15) -0.55960(15) 0.62393(10) 0.0193(3) Uani 1 1 d .
H18 H -1.0296 -0.4720 0.6696 0.023 Uiso 1 1 calc R
C27 C -0.00896(16) 0.07532(15) 0.72268(11) 0.0216(3) Uani 1 1 d .
H27A H 0.0244 0.0730 0.6609 0.026 Uiso 1 1 calc R
H27B H -0.0390 0.1501 0.7324 0.026 Uiso 1 1 calc R
C5 C -0.95788(17) -0.36070(17) 0.89713(12) 0.0252(3) Uani 1 1 d .
H5 H -1.0389 -0.3660 0.8535 0.030 Uiso 1 1 calc R
C7 C -0.56815(15) -0.28955(15) 0.82738(10) 0.0181(3) Uani 1 1 d .
H7 H -0.5191 -0.3400 0.8449 0.022 Uiso 1 1 calc R
C17 C -1.19547(16) -0.66577(15) 0.56967(11) 0.0206(3) Uani 1 1 d .
H17 H -1.2741 -0.6488 0.5783 0.025 Uiso 1 1 calc R
C2 C -0.79067(16) -0.42231(16) 0.97355(11) 0.0218(3) Uani 1 1 d .
H2 H -0.7433 -0.4753 0.9883 0.026 Uiso 1 1 calc R
C31 C 0.38246(17) 0.30676(16) 0.90183(13) 0.0287(3) Uani 1 1 d .
H31A H 0.4123 0.2319 0.8977 0.034 Uiso 1 1 calc R
H31B H 0.4684 0.3984 0.9015 0.034 Uiso 1 1 calc R
C29 C 0.21291(19) 0.19860(17) 0.99510(12) 0.0308(3) Uani 1 1 d .
H29A H 0.1858 0.2171 1.0582 0.037 Uiso 1 1 calc R
H29B H 0.2377 0.1204 0.9924 0.037 Uiso 1 1 calc R
C19 C -1.41683(17) -1.04145(15) 0.39097(12) 0.0261(3) Uani 1 1 d .
H19A H -1.5243 -1.0994 0.3608 0.039 Uiso 1 1 calc R
H19B H -1.3866 -1.0907 0.4329 0.039 Uiso 1 1 calc R
H19C H -1.3661 -1.0311 0.3380 0.039 Uiso 1 1 calc R
C10 C -0.73744(16) -0.23384(14) 0.74473(10) 0.0189(3) Uani 1 1 d .
H10 H -0.8180 -0.2413 0.6990 0.023 Uiso 1 1 calc R
C9 C -0.63362(17) -0.10913(15) 0.83035(11) 0.0228(3) Uani 1 1 d .
H9 H -0.6339 -0.0202 0.8499 0.027 Uiso 1 1 calc R
C1 C -0.92330(16) -0.47648(15) 0.89306(11) 0.0217(3) Uani 1 1 d .
H1 H -0.9778 -0.5711 0.8460 0.026 Uiso 1 1 calc R
C8 C -0.52915(16) -0.14288(15) 0.88133(11) 0.0220(3) Uani 1 1 d .
H8 H -0.4494 -0.0801 0.9397 0.026 Uiso 1 1 calc R

loop_
_atom_site_aniso_label
_atom_site_aniso_U_11
_atom_site_aniso_U_22
_atom_site_aniso_U_33
_atom_site_aniso_U_23
_atom_site_aniso_U_13
_atom_site_aniso_U_12
Fe1 0.01696(10) 0.01379(10) 0.01627(10) 0.00481(7) 0.00662(7) 0.00814(8)
S1 0.01595(15) 0.01768(15) 0.01835(16) 0.00027(12) 0.00397(12) 0.00874(13)
O2 0.0153(5) 0.0182(5) 0.0310(5) 0.0021(4) 0.0008(4) 0.0063(4)
O3 0.0295(6) 0.0186(5) 0.0288(6) 0.0038(4) -0.0049(5) 0.0055(4)
O1 0.0196(5) 0.0184(5) 0.0597(8) 0.0061(5) 0.0060(5) 0.0111(4)
N1 0.0169(5) 0.0158(5) 0.0195(6) 0.0047(4) 0.0058(4) 0.0055(4)
C11 0.0164(6) 0.0160(6) 0.0141(6) 0.0060(5) 0.0053(5) 0.0078(5)
C12 0.0158(6) 0.0151(6) 0.0151(6) 0.0036(5) 0.0037(5) 0.0066(5)
C28 0.0229(7) 0.0185(6) 0.0200(7) 0.0057(5) 0.0068(6) 0.0078(6)
C14 0.0168(6) 0.0161(6) 0.0145(6) 0.0050(5) 0.0045(5) 0.0078(5)
C30 0.0208(7) 0.0168(6) 0.0275(7) 0.0062(5) 0.0093(6) 0.0059(6)
C3 0.0261(7) 0.0264(7) 0.0174(7) 0.0050(6) 0.0102(6) 0.0094(6)
C13 0.0172(6) 0.0190(6) 0.0146(6) 0.0054(5) 0.0051(5) 0.0104(5)
C20 0.0170(6) 0.0180(6) 0.0206(6) 0.0030(5) 0.0050(5) 0.0088(5)
C25 0.0230(7) 0.0202(6) 0.0196(6) 0.0083(5) 0.0084(5) 0.0128(6)
C24 0.0197(6) 0.0186(6) 0.0140(6) 0.0041(5) 0.0055(5) 0.0079(5)
C23 0.0162(6) 0.0204(6) 0.0200(6) 0.0043(5) 0.0015(5) 0.0086(5)
C21 0.0162(6) 0.0176(6) 0.0154(6) 0.0035(5) 0.0059(5) 0.0083(5)
C26 0.0160(6) 0.0226(6) 0.0183(6) 0.0065(5) 0.0062(5) 0.0117(5)
C22 0.0187(6) 0.0171(6) 0.0205(6) 0.0052(5) 0.0037(5) 0.0093(5)
C6 0.0161(6) 0.0156(6) 0.0159(6) 0.0051(5) 0.0070(5) 0.0074(5)
C16 0.0158(6) 0.0182(6) 0.0192(6) 0.0064(5) 0.0028(5) 0.0068(5)
C15 0.0198(6) 0.0167(6) 0.0171(6) 0.0033(5) 0.0032(5) 0.0086(5)
C4 0.0334(8) 0.0236(7) 0.0333(8) 0.0104(6) 0.0224(7) 0.0172(6)
C18 0.0191(6) 0.0178(6) 0.0202(6) 0.0029(5) 0.0050(5) 0.0099(5)
C27 0.0216(7) 0.0193(6) 0.0191(7) 0.0077(5) 0.0046(5) 0.0060(6)
C5 0.0208(7) 0.0322(8) 0.0317(8) 0.0170(6) 0.0137(6) 0.0157(6)
C7 0.0156(6) 0.0195(6) 0.0171(6) 0.0040(5) 0.0059(5) 0.0074(5)
C17 0.0168(6) 0.0213(6) 0.0251(7) 0.0060(5) 0.0058(5) 0.0111(5)
C2 0.0250(7) 0.0234(7) 0.0216(7) 0.0115(6) 0.0095(6) 0.0130(6)
C31 0.0189(7) 0.0187(7) 0.0421(9) 0.0060(6) 0.0036(6) 0.0069(6)
C29 0.0348(8) 0.0221(7) 0.0242(7) 0.0084(6) 0.0004(6) 0.0070(7)
C19 0.0204(7) 0.0179(6) 0.0296(8) 0.0008(6) 0.0013(6) 0.0054(6)
C10 0.0231(7) 0.0169(6) 0.0198(6) 0.0083(5) 0.0088(5) 0.0107(5)
C9 0.0303(8) 0.0136(6) 0.0239(7) 0.0069(5) 0.0132(6) 0.0084(6)
C1 0.0202(7) 0.0185(6) 0.0242(7) 0.0090(5) 0.0095(6) 0.0061(5)
C8 0.0193(7) 0.0188(6) 0.0192(7) 0.0019(5) 0.0071(5) 0.0038(5)

loop_
_atom_type_symbol
_atom_type_description
_atom_type_scat_dispersion_real
_atom_type_scat_dispersion_imag
_atom_type_scat_source
C C 0.0033 0.0016 'International Tables Vol C Tables 4.2.6.8 and 6.1.1.4'
H H 0.0000 0.0000 'International Tables Vol C Tables 4.2.6.8 and 6.1.1.4'
N N 0.0061 0.0033 'International Tables Vol C Tables 4.2.6.8 and 6.1.1.4'
O O 0.0106 0.0060 'International Tables Vol C Tables 4.2.6.8 and 6.1.1.4'
S S 0.1246 0.1234 'International Tables Vol C Tables 4.2.6.8 and 6.1.1.4'
Fe Fe 0.3463 0.8444 'International Tables Vol C Tables 4.2.6.8 and 6.1.1.4'

loop_
_geom_angle_atom_site_label_1
_geom_angle_atom_site_label_2
_geom_angle_atom_site_label_3
_geom_angle
C4 Fe1 C9 106.32(7)
C4 Fe1 C8 119.84(7)
C9 Fe1 C8 40.75(6)
C4 Fe1 C7 155.52(6)
C9 Fe1 C7 68.44(6)
C8 Fe1 C7 40.63(6)
C4 Fe1 C3 40.61(7)
C9 Fe1 C3 121.54(6)
C8 Fe1 C3 104.88(6)
C7 Fe1 C3 120.24(6)
C4 Fe1 C10 123.79(7)
C9 Fe1 C10 40.62(5)
C8 Fe1 C10 68.62(6)
C7 Fe1 C10 68.73(6)
C3 Fe1 C10 158.84(6)
C4 Fe1 C2 68.10(7)
C9 Fe1 C2 157.85(6)
C8 Fe1 C2 121.89(6)
C7 Fe1 C2 107.25(6)
C3 Fe1 C2 40.36(6)
C10 Fe1 C2 160.05(6)
C4 Fe1 C5 40.54(7)
C9 Fe1 C5 122.36(6)
C8 Fe1 C5 156.59(6)
C7 Fe1 C5 162.20(6)
C3 Fe1 C5 68.26(6)
C10 Fe1 C5 109.27(6)
C2 Fe1 C5 68.23(6)
C4 Fe1 C1 68.03(7)
C9 Fe1 C1 159.23(6)
C8 Fe1 C1 159.66(6)
C7 Fe1 C1 125.06(6)
C3 Fe1 C1 68.06(6)
C10 Fe1 C1 124.66(6)
C2 Fe1 C1 40.57(6)
C5 Fe1 C1 40.47(6)
C4 Fe1 C6 161.61(6)
C9 Fe1 C6 68.33(6)
C8 Fe1 C6 68.38(6)
C7 Fe1 C6 40.71(5)
C3 Fe1 C6 157.31(6)
C10 Fe1 C6 40.85(6)
C2 Fe1 C6 123.49(6)
C5 Fe1 C6 126.28(6)
C1 Fe1 C6 110.36(6)
C13 S1 C12 91.62(7)
C16 O2 C19 116.83(11)
C31 O3 C29 110.12(12)
C28 N1 C27 110.31(12)
C28 N1 C30 108.80(11)
C27 N1 C30 110.04(11)
C12 C11 C14 111.43(12)
C12 C11 C6 124.23(12)
C14 C11 C6 124.29(11)
C11 C12 C20 134.96(12)
C11 C12 S1 112.94(11)
C20 C12 S1 112.02(9)
N1 C28 C29 110.18(13)
C13 C14 C18 117.05(12)
C13 C14 C11 112.26(11)
C18 C14 C11 130.67(12)
N1 C30 C31 110.74(12)
C2 C3 C4 107.94(14)
C2 C3 Fe1 70.00(8)
C4 C3 Fe1 69.36(9)
C15 C13 C14 123.13(12)
C15 C13 S1 125.13(11)
C14 C13 S1 111.71(10)
O1 C20 C12 117.77(12)
O1 C20 C21 119.18(13)
C12 C20 C21 122.93(12)
C26 C25 C24 121.25(13)
C23 C24 C25 119.00(12)
C23 C24 C27 120.58(13)
C25 C24 C27 120.30(13)
C22 C23 C24 119.89(13)
C26 C21 C22 119.16(12)
C26 C21 C20 123.66(13)
C22 C21 C20 117.10(12)
C25 C26 C21 119.64(13)
C23 C22 C21 121.05(13)
C7 C6 C10 107.34(12)
C7 C6 C11 126.47(12)
C10 C6 C11 126.07(12)
C7 C6 Fe1 68.79(8)
C10 C6 Fe1 68.76(7)
C11 C6 Fe1 130.82(9)
O2 C16 C15 124.65(13)
O2 C16 C17 114.91(12)
C15 C16 C17 120.44(12)
C16 C15 C13 118.08(13)
C5 C4 C3 108.44(14)
C5 C4 Fe1 70.26(9)
C3 C4 Fe1 70.03(9)
C17 C18 C14 120.77(13)
N1 C27 C24 113.45(11)
C4 C5 C1 107.59(14)
C4 C5 Fe1 69.21(9)
C1 C5 Fe1 69.82(8)
C8 C7 C6 108.32(12)
C8 C7 Fe1 69.60(8)
C6 C7 Fe1 70.50(9)
C18 C17 C16 120.52(13)
C3 C2 C1 107.94(13)
C3 C2 Fe1 69.64(9)
C1 C2 Fe1 69.78(8)
O3 C31 C30 111.45(13)
O3 C29 C28 111.57(12)
C9 C10 C6 107.80(13)
C9 C10 Fe1 69.35(9)
C6 C10 Fe1 70.39(7)
C10 C9 C8 108.62(13)
C10 C9 Fe1 70.03(9)
C8 C9 Fe1 69.84(9)
C5 C1 C2 108.09(13)
C5 C1 Fe1 69.71(9)
C2 C1 Fe1 69.65(8)
C7 C8 C9 107.90(13)
C7 C8 Fe1 69.77(8)
C9 C8 Fe1 69.41(9)

loop_
_geom_bond_atom_site_label_1
_geom_bond_atom_site_label_2
_geom_bond_distance
Fe1 C4 2.0393(16)
Fe1 C9 2.0396(16)
Fe1 C8 2.0453(17)
Fe1 C7 2.0476(17)
Fe1 C3 2.0481(18)
Fe1 C10 2.0486(17)
Fe1 C2 2.0530(16)
Fe1 C5 2.0532(18)
Fe1 C1 2.0547(16)
Fe1 C6 2.0703(16)
S1 C13 1.7319(16)
S1 C12 1.7431(15)
O2 C16 1.3664(17)
O2 C19 1.4278(18)
O3 C31 1.424(2)
O3 C29 1.4266(19)
O1 C20 1.2255(18)
N1 C28 1.4615(19)
N1 C27 1.4667(19)
N1 C30 1.4704(18)
C11 C12 1.3806(19)
C11 C14 1.4541(19)
C11 C6 1.4678(18)
C12 C20 1.489(2)
C28 C29 1.508(2)
C14 C13 1.4065(19)
C14 C18 1.417(2)
C30 C31 1.511(2)
C3 C2 1.415(2)
C3 C4 1.419(2)
C13 C15 1.3976(19)
C20 C21 1.4897(19)
C25 C26 1.388(2)
C25 C24 1.399(2)
C24 C23 1.395(2)
C24 C27 1.5127(19)
C23 C22 1.384(2)
C21 C26 1.394(2)
C21 C22 1.402(2)
C6 C7 1.4324(19)
C6 C10 1.4376(19)
C16 C15 1.386(2)
C16 C17 1.415(2)
C4 C5 1.418(2)
C18 C17 1.376(2)
C5 C1 1.421(2)
C7 C8 1.421(2)
C2 C1 1.424(2)
C10 C9 1.419(2)
C9 C8 1.422(2)

loop_
_geom_torsion_atom_site_label_1
_geom_torsion_atom_site_label_2
_geom_torsion_atom_site_label_3
_geom_torsion_atom_site_label_4
_geom_torsion
C14 C11 C12 C20 -178.49(14)
C6 C11 C12 C20 -1.0(2)
C14 C11 C12 S1 -2.13(14)
C6 C11 C12 S1 175.36(10)
C13 S1 C12 C11 1.69(11)
C13 S1 C12 C20 178.91(10)
C27 N1 C28 C29 -177.70(11)
C30 N1 C28 C29 -56.91(15)
C12 C11 C14 C13 1.56(16)
C6 C11 C14 C13 -175.93(12)
C12 C11 C14 C18 179.86(13)
C6 C11 C14 C18 2.4(2)
C28 N1 C30 C31 56.40(15)
C27 N1 C30 C31 177.35(12)
C4 Fe1 C3 C2 119.17(13)
C9 Fe1 C3 C2 -162.92(9)
C8 Fe1 C3 C2 -122.09(9)
C7 Fe1 C3 C2 -81.04(10)
C10 Fe1 C3 C2 168.90(14)
C5 Fe1 C3 C2 81.52(9)
C1 Fe1 C3 C2 37.77(9)
C6 Fe1 C3 C2 -52.73(18)
C9 Fe1 C3 C4 77.91(11)
C8 Fe1 C3 C4 118.74(10)
C7 Fe1 C3 C4 159.80(9)
C10 Fe1 C3 C4 49.7(2)
C2 Fe1 C3 C4 -119.17(13)
C5 Fe1 C3 C4 -37.64(9)
C1 Fe1 C3 C4 -81.39(11)
C6 Fe1 C3 C4 -171.90(12)
C18 C14 C13 C15 -0.44(19)
C11 C14 C13 C15 178.11(12)
C18 C14 C13 S1 -178.86(10)
C11 C14 C13 S1 -0.31(14)
C12 S1 C13 C15 -179.13(12)
C12 S1 C13 C14 -0.75(10)
C11 C12 C20 O1 144.92(16)
S1 C12 C20 O1 -31.46(17)
C11 C12 C20 C21 -38.9(2)
S1 C12 C20 C21 144.68(11)
C26 C25 C24 C23 -0.3(2)
C26 C25 C24 C27 175.80(12)
C25 C24 C23 C22 0.1(2)
C27 C24 C23 C22 -175.99(13)
O1 C20 C21 C26 158.61(14)
C12 C20 C21 C26 -17.5(2)
O1 C20 C21 C22 -18.0(2)
C12 C20 C21 C22 165.94(12)
C24 C25 C26 C21 0.8(2)
C22 C21 C26 C25 -1.19(19)
C20 C21 C26 C25 -177.71(12)
C24 C23 C22 C21 -0.4(2)
C26 C21 C22 C23 1.0(2)
C20 C21 C22 C23 177.75(12)
C12 C11 C6 C7 -33.1(2)
C14 C11 C6 C7 144.08(13)
C12 C11 C6 C10 142.27(14)
C14 C11 C6 C10 -40.55(19)
C12 C11 C6 Fe1 -125.62(13)
C14 C11 C6 Fe1 51.56(18)
C4 Fe1 C6 C7 158.00(16)
C9 Fe1 C6 C7 81.70(9)
C8 Fe1 C6 C7 37.70(8)
C3 Fe1 C6 C7 -38.91(17)
C10 Fe1 C6 C7 119.59(11)
C2 Fe1 C6 C7 -77.08(9)
C5 Fe1 C6 C7 -163.29(8)
C1 Fe1 C6 C7 -120.53(9)
C4 Fe1 C6 C10 38.4(2)
C9 Fe1 C6 C10 -37.89(9)
C8 Fe1 C6 C10 -81.88(10)
C7 Fe1 C6 C10 -119.59(11)
C3 Fe1 C6 C10 -158.50(13)
C2 Fe1 C6 C10 163.34(8)
C5 Fe1 C6 C10 77.12(10)
C1 Fe1 C6 C10 119.88(9)
C4 Fe1 C6 C11 -81.5(2)
C9 Fe1 C6 C11 -157.82(14)
C8 Fe1 C6 C11 158.19(14)
C7 Fe1 C6 C11 120.48(16)
C3 Fe1 C6 C11 81.57(19)
C10 Fe1 C6 C11 -119.93(16)
C2 Fe1 C6 C11 43.41(15)
C5 Fe1 C6 C11 -42.81(15)
C1 Fe1 C6 C11 -0.05(14)
C19 O2 C16 C15 6.8(2)
C19 O2 C16 C17 -173.16(12)
O2 C16 C15 C13 179.72(12)
C17 C16 C15 C13 -0.3(2)
C14 C13 C15 C16 0.8(2)
S1 C13 C15 C16 178.96(10)
C2 C3 C4 C5 0.40(16)
Fe1 C3 C4 C5 59.99(10)
C2 C3 C4 Fe1 -59.60(10)
C9 Fe1 C4 C5 121.05(9)
C8 Fe1 C4 C5 163.14(9)
C7 Fe1 C4 C5 -165.27(12)
C3 Fe1 C4 C5 -119.21(13)
C10 Fe1 C4 C5 80.14(11)
C2 Fe1 C4 C5 -81.66(10)
C1 Fe1 C4 C5 -37.77(9)
C6 Fe1 C4 C5 50.9(2)
C9 Fe1 C4 C3 -119.73(9)
C8 Fe1 C4 C3 -77.65(11)
C7 Fe1 C4 C3 -46.05(18)
C10 Fe1 C4 C3 -160.65(8)
C2 Fe1 C4 C3 37.55(9)
C5 Fe1 C4 C3 119.21(13)
C1 Fe1 C4 C3 81.45(10)
C6 Fe1 C4 C3 170.08(15)
C13 C14 C18 C17 -0.37(19)
C11 C14 C18 C17 -178.60(13)
C28 N1 C27 C24 -67.72(15)
C30 N1 C27 C24 172.23(11)
C23 C24 C27 N1 -33.14(18)
C25 C24 C27 N1 150.86(12)
C3 C4 C5 C1 -0.34(16)
Fe1 C4 C5 C1 59.51(10)
C3 C4 C5 Fe1 -59.85(10)
C9 Fe1 C5 C4 -76.75(11)
C8 Fe1 C5 C4 -39.29(19)
C7 Fe1 C5 C4 159.83(17)
C3 Fe1 C5 C4 37.71(9)
C10 Fe1 C5 C4 -119.84(10)
C2 Fe1 C5 C4 81.32(11)
C1 Fe1 C5 C4 118.94(13)
C6 Fe1 C5 C4 -162.33(9)
C4 Fe1 C5 C1 -118.94(13)
C9 Fe1 C5 C1 164.31(8)
C8 Fe1 C5 C1 -158.23(14)
C7 Fe1 C5 C1 40.9(2)
C3 Fe1 C5 C1 -81.23(9)
C10 Fe1 C5 C1 121.22(9)
C2 Fe1 C5 C1 -37.62(9)
C6 Fe1 C5 C1 78.73(10)
C10 C6 C7 C8 -1.44(14)
C11 C6 C7 C8 174.63(12)
Fe1 C6 C7 C8 -59.56(9)
C10 C6 C7 Fe1 58.12(9)
C11 C6 C7 Fe1 -125.81(13)
C4 Fe1 C7 C8 -44.26(17)
C9 Fe1 C7 C8 37.77(9)
C3 Fe1 C7 C8 -77.12(10)
C10 Fe1 C7 C8 81.55(9)
C2 Fe1 C7 C8 -119.17(10)
C5 Fe1 C7 C8 168.47(17)
C1 Fe1 C7 C8 -160.26(9)
C6 Fe1 C7 C8 119.17(12)
C4 Fe1 C7 C6 -163.43(13)
C9 Fe1 C7 C6 -81.40(9)
C8 Fe1 C7 C6 -119.17(12)
C3 Fe1 C7 C6 163.72(8)
C10 Fe1 C7 C6 -37.62(8)
C2 Fe1 C7 C6 121.66(9)
C5 Fe1 C7 C6 49.3(2)
C1 Fe1 C7 C6 80.57(9)
C14 C18 C17 C16 0.8(2)
O2 C16 C17 C18 179.50(13)
C15 C16 C17 C18 -0.5(2)
C4 C3 C2 C1 -0.30(16)
Fe1 C3 C2 C1 -59.49(10)
C4 C3 C2 Fe1 59.19(10)
C4 Fe1 C2 C3 -37.78(9)
C9 Fe1 C2 C3 41.60(19)
C8 Fe1 C2 C3 74.64(10)
C7 Fe1 C2 C3 116.68(9)
C10 Fe1 C2 C3 -168.25(15)
C5 Fe1 C2 C3 -81.61(10)
C1 Fe1 C2 C3 -119.13(12)
C6 Fe1 C2 C3 158.41(9)
C4 Fe1 C2 C1 81.35(10)
C9 Fe1 C2 C1 160.73(14)
C8 Fe1 C2 C1 -166.23(8)
C7 Fe1 C2 C1 -124.19(9)
C3 Fe1 C2 C1 119.13(12)
C10 Fe1 C2 C1 -49.1(2)
C5 Fe1 C2 C1 37.52(9)
C6 Fe1 C2 C1 -82.46(10)
C29 O3 C31 C30 57.18(16)
N1 C30 C31 O3 -57.25(15)
C31 O3 C29 C28 -58.13(17)
N1 C28 C29 O3 58.83(17)
C7 C6 C10 C9 1.36(14)
C11 C6 C10 C9 -174.73(12)
Fe1 C6 C10 C9 59.50(10)
C7 C6 C10 Fe1 -58.14(9)
C11 C6 C10 Fe1 125.77(13)
C4 Fe1 C10 C9 74.88(11)
C8 Fe1 C10 C9 -37.51(9)
C7 Fe1 C10 C9 -81.27(10)
C3 Fe1 C10 C9 38.2(2)
C2 Fe1 C10 C9 -163.25(15)
C5 Fe1 C10 C9 117.60(9)
C1 Fe1 C10 C9 160.03(9)
C6 Fe1 C10 C9 -118.76(12)
C4 Fe1 C10 C6 -166.36(8)
C9 Fe1 C10 C6 118.76(12)
C8 Fe1 C10 C6 81.25(9)
C7 Fe1 C10 C6 37.49(8)
C3 Fe1 C10 C6 156.94(15)
C2 Fe1 C10 C6 -44.5(2)
C5 Fe1 C10 C6 -123.64(8)
C1 Fe1 C10 C6 -81.21(10)
C6 C10 C9 C8 -0.77(15)
Fe1 C10 C9 C8 59.37(10)
C6 C10 C9 Fe1 -60.15(9)
C4 Fe1 C9 C10 -123.28(9)
C8 Fe1 C9 C10 119.70(12)
C7 Fe1 C9 C10 82.04(9)
C3 Fe1 C9 C10 -164.82(8)
C2 Fe1 C9 C10 164.88(14)
C5 Fe1 C9 C10 -82.04(10)
C1 Fe1 C9 C10 -52.37(19)
C6 Fe1 C9 C10 38.10(8)
C4 Fe1 C9 C8 117.03(9)
C7 Fe1 C9 C8 -37.66(8)
C3 Fe1 C9 C8 75.48(10)
C10 Fe1 C9 C8 -119.70(12)
C2 Fe1 C9 C8 45.18(18)
C5 Fe1 C9 C8 158.27(9)
C1 Fe1 C9 C8 -172.07(14)
C6 Fe1 C9 C8 -81.60(9)
C4 C5 C1 C2 0.16(16)
Fe1 C5 C1 C2 59.28(10)
C4 C5 C1 Fe1 -59.12(10)
C3 C2 C1 C5 0.09(16)
Fe1 C2 C1 C5 -59.32(10)
C3 C2 C1 Fe1 59.40(10)
C4 Fe1 C1 C5 37.83(9)
C9 Fe1 C1 C5 -40.1(2)
C8 Fe1 C1 C5 154.92(15)
C7 Fe1 C1 C5 -165.85(9)
C3 Fe1 C1 C5 81.78(10)
C10 Fe1 C1 C5 -78.92(10)
C2 Fe1 C1 C5 119.36(12)
C6 Fe1 C1 C5 -122.51(9)
C4 Fe1 C1 C2 -81.53(10)
C9 Fe1 C1 C2 -159.46(14)
C8 Fe1 C1 C2 35.6(2)
C7 Fe1 C1 C2 74.79(10)
C3 Fe1 C1 C2 -37.58(9)
C10 Fe1 C1 C2 161.72(8)
C5 Fe1 C1 C2 -119.36(13)
C6 Fe1 C1 C2 118.13(9)
C6 C7 C8 C9 0.97(15)
Fe1 C7 C8 C9 -59.15(10)
C6 C7 C8 Fe1 60.12(10)
C10 C9 C8 C7 -0.12(15)
Fe1 C9 C8 C7 59.37(10)
C10 C9 C8 Fe1 -59.49(10)
C4 Fe1 C8 C7 160.52(8)
C9 Fe1 C8 C7 -119.23(12)
C3 Fe1 C8 C7 119.38(9)
C10 Fe1 C8 C7 -81.84(9)
C2 Fe1 C8 C7 79.13(10)
C5 Fe1 C8 C7 -171.15(14)
C1 Fe1 C8 C7 52.67(19)
C6 Fe1 C8 C7 -37.78(8)
C4 Fe1 C8 C9 -80.24(11)
C7 Fe1 C8 C9 119.23(12)
C3 Fe1 C8 C9 -121.39(9)
C10 Fe1 C8 C9 37.40(8)
C2 Fe1 C8 C9 -161.64(8)
C5 Fe1 C8 C9 -51.92(18)
C1 Fe1 C8 C9 171.91(14)
C6 Fe1 C8 C9 81.46(9)
